data_7201329
loop_
_publ_author_name
'Akutsu, Hiroki'
'Yamada, Jun-ichi'
'Nakatsuji, Shin'ichi'
'Turner, Scott S.'

_publ_section_title
;
 A new anionic acceptor, 2-sulfo-3,5,6-trichloro-1,4-benzoquinone and
 its charge-transfer salts
;
_journal_issue 12
_journal_name_full CrystEngComm
_journal_page_first 2588
_journal_paper_doi 10.1039/b909519e
_journal_volume 11
_journal_year 2009
_chemical_formula_moiety 'C6 Cl3 O5 S, C6 H4 S4 '
_chemical_formula_sum 'C12 H4 Cl3 O5 S5'
_chemical_formula_weight 494.82
_space_group_IT_number 2
_symmetry_cell_setting triclinic
_symmetry_Int_Tables_number 2
_symmetry_space_group_name_Hall '-P 1'
_symmetry_space_group_name_H-M 'P -1'
_cell_angle_alpha 79.876(4)
_cell_angle_beta 80.3547(9)
_cell_angle_gamma 88.6647(12)
_cell_formula_units_Z 2
_cell_length_a 8.164(2)
_cell_length_b 9.5175(13)
_cell_length_c 11.0589(13)
_cell_measurement_reflns_used 0
_cell_measurement_temperature 295.1
_cell_measurement_theta_max 0
_cell_measurement_theta_min 0
_cell_volume 833.9(3)
_computing_cell_refinement 'Rigaku Diffractometer Controller'
_computing_data_collection 'Rigaku Diffractometer Controller'
_computing_data_reduction CrystalStructure
_computing_publication_material 'CrystalStructure 3.8'
_computing_structure_refinement CRYSTALS
_computing_structure_solution SIR92
_diffrn_measured_fraction_theta_full 0.920
_diffrn_measured_fraction_theta_max 0.920
_diffrn_measurement_device_type 'Quantum CCD1 on Rigaku AFC-7R'
_diffrn_measurement_method PHIOMEGA
_diffrn_radiation_type 'Mo K\a'
_diffrn_radiation_wavelength 0.71069
_diffrn_reflns_av_R_equivalents 0.056
_diffrn_reflns_limit_h_max 10
_diffrn_reflns_limit_h_min -10
_diffrn_reflns_limit_k_max 12
_diffrn_reflns_limit_k_min -12
_diffrn_reflns_limit_l_max 14
_diffrn_reflns_limit_l_min -13
_diffrn_reflns_number 7369
_diffrn_reflns_theta_full 27.53
_diffrn_reflns_theta_max 27.53
_exptl_absorpt_coefficient_mu 1.197
_exptl_absorpt_correction_T_max 1.2357
_exptl_absorpt_correction_T_min 0.5593
_exptl_absorpt_correction_type empirical
_exptl_absorpt_process_details
;
HIGASHI, T. (1995). Abscor - Empirical Absorption Correction,
Rigaku Corporation, Tokyo, Japan.
;
_exptl_crystal_colour black
_exptl_crystal_density_diffrn 1.971
_exptl_crystal_density_method 'not measured'
_exptl_crystal_description platelet
_exptl_crystal_F_000 494.00
_exptl_crystal_size_max 0.30
_exptl_crystal_size_mid 0.15
_exptl_crystal_size_min 0.03
_refine_diff_density_max 0.64
_refine_diff_density_min -0.75
_refine_ls_extinction_method none
_refine_ls_goodness_of_fit_ref 0.976
_refine_ls_hydrogen_treatment constr
_refine_ls_number_parameters 230
_refine_ls_number_reflns 2383
_refine_ls_R_factor_gt 0.0683
_refine_ls_shift/su_max 0.0000
_refine_ls_structure_factor_coef F
_refine_ls_weighting_details
;
Chebychev polynomial with 3 parameters (Carruthers & Watkin, 1979)
19.9439 -17.7462 9.5810
;
_refine_ls_weighting_scheme calc
_refine_ls_wR_factor_ref 0.0542
_reflns_number_gt 2383
_reflns_number_total 3551
_reflns_threshold_expression F^2^>2.0\s(F^2^)
_cod_data_source_file b909519e.txt
_cod_data_source_block '_Template2_texray.inf'
_cod_original_formula_sum 'C12 H4 Cl3 O5 S5 '
_cod_database_code 7201329

loop_
_symmetry_equiv_pos_site_id
_symmetry_equiv_pos_as_xyz
1 +X,+Y,+Z
2 -X,-Y,-Z

loop_
_atom_site_label
_atom_site_type_symbol
_atom_site_fract_x
_atom_site_fract_y
_atom_site_fract_z
_atom_site_U_iso_or_equiv
_atom_site_adp_type
_atom_site_occupancy
_atom_site_symmetry_multiplicity
_atom_site_calc_flag
_atom_site_refinement_flags
_atom_site_disorder_assembly
_atom_site_disorder_group
Cl(1) Cl 0.4695(2) 0.48783(18) 0.80225(15) 0.0505(4) Uani 1.00 1 d . . .
Cl(2) Cl 0.82283(18) 0.09165(19) 1.04422(15) 0.0464(4) Uani 1.00 1 d . . .
Cl(3) Cl 0.13311(19) 0.35078(18) 0.96966(16) 0.0464(4) Uani 1.00 1 d . . .
S(1) S 0.03897(18) 0.60478(16) 0.71253(13) 0.0335(3) Uani 1.00 1 d . . .
S(2) S 0.31232(17) 0.62116(16) 0.50541(14) 0.0357(3) Uani 1.00 1 d . . .
S(3) S -0.03666(18) 0.28146(16) 0.68737(13) 0.0339(3) Uani 1.00 1 d . . .
S(4) S 0.24032(17) 0.29269(16) 0.48404(14) 0.0340(3) Uani 1.00 1 d . . .
S(5) S 0.47799(18) -0.03925(16) 1.24952(13) 0.0342(3) Uani 1.00 1 d . . .
O(1) O 0.7547(4) 0.3711(4) 0.9161(4) 0.0415(11) Uani 1.00 1 d . . .
O(2) O 0.2051(4) 0.1589(4) 1.1864(4) 0.0468(12) Uani 1.00 1 d . . .
O(3) O 0.4249(6) 0.0223(5) 1.3591(3) 0.0610(15) Uani 1.00 1 d . . .
O(4) O 0.3536(5) -0.1280(4) 1.2219(4) 0.0437(12) Uani 1.00 1 d . . .
O(5) O 0.6382(5) -0.1044(5) 1.2422(5) 0.0728(17) Uani 1.00 1 d . . .
C(1) C 0.1608(7) 0.7576(6) 0.6759(5) 0.0374(16) Uani 1.00 1 d . . .
C(2) C 0.2857(7) 0.7642(5) 0.5822(5) 0.0353(15) Uani 1.00 1 d . . .
C(3) C 0.1552(6) 0.5204(5) 0.6018(4) 0.0286(13) Uani 1.00 1 d . . .
C(4) C 0.1229(6) 0.3794(5) 0.5923(4) 0.0286(13) Uani 1.00 1 d . . .
C(5) C 0.0068(7) 0.1298(5) 0.6265(5) 0.0355(15) Uani 1.00 1 d . . .
C(6) C 0.1353(7) 0.1336(6) 0.5345(6) 0.0391(17) Uani 1.00 1 d . . .
C(7) C 0.6295(6) 0.3037(5) 0.9575(4) 0.0292(13) Uani 1.00 1 d . . .
C(8) C 0.4648(7) 0.3518(5) 0.9278(4) 0.0304(14) Uani 1.00 1 d . . .
C(9) C 0.6303(6) 0.1656(6) 1.0478(5) 0.0300(14) Uani 1.00 1 d . . .
C(10) C 0.3248(6) 0.2983(5) 0.9969(5) 0.0304(14) Uani 1.00 1 d . . .
C(11) C 0.4909(6) 0.1125(5) 1.1244(4) 0.0249(12) Uani 1.00 1 d . . .
C(12) C 0.3302(6) 0.1873(5) 1.1098(4) 0.0288(13) Uani 1.00 1 d . . .
H(1) H 0.1337 0.8215 0.7338 0.042 Uiso 1.00 1 c R . .
H(2) H 0.3559 0.8383 0.5541 0.033 Uiso 1.00 1 c R . .
H(3) H -0.0590 0.0507 0.6677 0.031 Uiso 1.00 1 c R . .
H(4) H 0.1683 0.0514 0.4990 0.028 Uiso 1.00 1 c R . .

loop_
_atom_site_aniso_label
_atom_site_aniso_U_11
_atom_site_aniso_U_22
_atom_site_aniso_U_33
_atom_site_aniso_U_12
_atom_site_aniso_U_13
_atom_site_aniso_U_23
Cl(1) 0.0583(10) 0.0480(9) 0.0374(8) -0.0017(7) -0.0023(7) 0.0087(7)
Cl(2) 0.0247(6) 0.0607(10) 0.0494(9) 0.0073(6) 0.0004(6) -0.0049(7)
Cl(3) 0.0326(7) 0.0546(10) 0.0508(9) 0.0072(6) -0.0113(6) -0.0023(7)
S(1) 0.0379(7) 0.0329(7) 0.0282(7) -0.0003(6) -0.0004(5) -0.0058(5)
S(2) 0.0275(7) 0.0327(8) 0.0428(8) -0.0032(5) 0.0023(5) -0.0026(6)
S(3) 0.0348(7) 0.0341(7) 0.0307(7) -0.0062(6) 0.0009(5) -0.0047(6)
S(4) 0.0292(7) 0.0335(7) 0.0378(8) -0.0007(6) 0.0013(5) -0.0089(6)
S(5) 0.0341(7) 0.0375(8) 0.0277(7) -0.0055(6) -0.0042(5) 0.0037(5)
O(1) 0.031(2) 0.038(2) 0.050(2) -0.0135(18) 0.0050(18) -0.0051(19)
O(2) 0.029(2) 0.046(2) 0.051(2) 0.0013(18) 0.0158(18) 0.011(2)
O(3) 0.099(3) 0.061(3) 0.022(2) -0.022(2) 0.002(2) -0.010(2)
O(4) 0.051(2) 0.031(2) 0.048(2) -0.0088(19) -0.008(2) -0.0029(19)
O(5) 0.039(2) 0.078(3) 0.087(3) 0.010(2) -0.018(2) 0.034(3)
C(1) 0.046(3) 0.029(3) 0.042(3) 0.001(2) -0.017(2) -0.010(2)
C(2) 0.036(3) 0.023(2) 0.044(3) -0.005(2) -0.011(2) 0.006(2)
C(3) 0.027(2) 0.026(2) 0.030(2) -0.002(2) -0.002(2) 0.001(2)
C(4) 0.027(2) 0.032(2) 0.027(2) 0.000(2) -0.006(2) -0.003(2)
C(5) 0.039(3) 0.025(2) 0.043(3) -0.005(2) -0.010(2) -0.003(2)
C(6) 0.040(3) 0.029(3) 0.052(3) 0.004(2) -0.011(2) -0.012(2)
C(7) 0.029(2) 0.032(2) 0.025(2) -0.008(2) 0.003(2) -0.009(2)
C(8) 0.040(3) 0.025(2) 0.024(2) -0.002(2) -0.003(2) -0.002(2)
C(9) 0.028(2) 0.037(3) 0.028(2) 0.000(2) -0.003(2) -0.013(2)
C(10) 0.030(2) 0.029(2) 0.035(3) 0.001(2) -0.009(2) -0.011(2)
C(11) 0.026(2) 0.024(2) 0.024(2) -0.002(2) -0.004(2) -0.003(2)
C(12) 0.029(2) 0.025(2) 0.028(2) -0.006(2) 0.001(2) 0.002(2)

loop_
_atom_type_symbol
_atom_type_description
_atom_type_scat_dispersion_real
_atom_type_scat_dispersion_imag
_atom_type_scat_source
Cl Cl 0.148 0.159
;
International Tables for Crystallography
(1992, Vol. C, Tables 4.2.6.8 and 6.1.1.4)
;
S S 0.125 0.123
;
International Tables for Crystallography
(1992, Vol. C, Tables 4.2.6.8 and 6.1.1.4)
;
O O 0.011 0.006
;
International Tables for Crystallography
(1992, Vol. C, Tables 4.2.6.8 and 6.1.1.4)
;
C C 0.003 0.002
;
International Tables for Crystallography
(1992, Vol. C, Tables 4.2.6.8 and 6.1.1.4)
;
H H 0.000 0.000
;
International Tables for Crystallography
(1992, Vol. C, Table 6.1.1.4)
;

loop_
_geom_angle_atom_site_label_1
_geom_angle_atom_site_label_2
_geom_angle_atom_site_label_3
_geom_angle
_geom_angle_publ_flag
_geom_angle_site_symmetry_1
_geom_angle_site_symmetry_2
_geom_angle_site_symmetry_3
C(1) S(1) C(3) 94.6(2) yes . . .
C(2) S(2) C(3) 95.2(2) yes . . .
C(4) S(3) C(5) 95.2(2) yes . . .
C(4) S(4) C(6) 94.7(2) yes . . .
O(3) S(5) O(4) 113.6(2) yes . . .
O(3) S(5) O(5) 115.2(3) yes . . .
O(3) S(5) C(11) 103.4(2) yes . . .
O(4) S(5) O(5) 112.8(3) yes . . .
O(4) S(5) C(11) 102.9(2) yes . . .
O(5) S(5) C(11) 107.5(2) yes . . .
S(1) C(1) C(2) 117.4(4) yes . . .
S(2) C(2) C(1) 117.3(4) yes . . .
S(1) C(3) S(2) 115.3(3) yes . . .
S(1) C(3) C(4) 121.9(3) yes . . .
S(2) C(3) C(4) 122.8(3) yes . . .
S(3) C(4) S(4) 115.3(3) yes . . .
S(3) C(4) C(3) 122.2(4) yes . . .
S(4) C(4) C(3) 122.4(3) yes . . .
S(3) C(5) C(6) 117.5(4) yes . . .
S(4) C(6) C(5) 117.2(4) yes . . .
O(1) C(7) C(8) 123.0(4) yes . . .
O(1) C(7) C(9) 121.3(4) yes . . .
C(8) C(7) C(9) 115.7(4) yes . . .
Cl(1) C(8) C(7) 115.1(3) yes . . .
Cl(1) C(8) C(10) 122.7(4) yes . . .
C(7) C(8) C(10) 122.0(4) yes . . .
Cl(2) C(9) C(7) 112.9(3) yes . . .
Cl(2) C(9) C(11) 125.6(4) yes . . .
C(7) C(9) C(11) 121.5(4) yes . . .
Cl(3) C(10) C(8) 124.4(4) yes . . .
Cl(3) C(10) C(12) 115.8(3) yes . . .
C(8) C(10) C(12) 119.8(5) yes . . .
S(5) C(11) C(9) 126.3(4) yes . . .
S(5) C(11) C(12) 115.4(3) yes . . .
C(9) C(11) C(12) 118.3(4) yes . . .
O(2) C(12) C(10) 119.7(4) yes . . .
O(2) C(12) C(11) 121.7(4) yes . . .
C(10) C(12) C(11) 118.6(4) yes . . .
S(1) C(1) H(1) 113.3 no . . .
C(2) C(1) H(1) 128.9 no . . .
S(2) C(2) H(2) 117.5 no . . .
C(1) C(2) H(2) 125.2 no . . .
S(3) C(5) H(3) 114.5 no . . .
C(6) C(5) H(3) 127.8 no . . .
S(4) C(6) H(4) 121.5 no . . .
C(5) C(6) H(4) 121.4 no . . .

loop_
_geom_bond_atom_site_label_1
_geom_bond_atom_site_label_2
_geom_bond_distance
_geom_bond_publ_flag
_geom_bond_site_symmetry_1
_geom_bond_site_symmetry_2
Cl(1) C(8) 1.720(5) yes . .
Cl(2) C(9) 1.704(5) yes . .
Cl(3) C(10) 1.690(5) yes . .
S(1) C(1) 1.730(6) yes . .
S(1) C(3) 1.722(5) yes . .
S(2) C(2) 1.718(6) yes . .
S(2) C(3) 1.715(4) yes . .
S(3) C(4) 1.710(4) yes . .
S(3) C(5) 1.703(6) yes . .
S(4) C(4) 1.720(5) yes . .
S(4) C(6) 1.716(6) yes . .
S(5) O(3) 1.436(4) yes . .
S(5) O(4) 1.439(4) yes . .
S(5) O(5) 1.430(5) yes . .
S(5) C(11) 1.808(4) yes . .
O(1) C(7) 1.198(6) yes . .
O(2) C(12) 1.215(6) yes . .
C(1) C(2) 1.321(7) yes . .
C(3) C(4) 1.399(8) yes . .
C(5) C(6) 1.329(8) yes . .
C(7) C(8) 1.480(7) yes . .
C(7) C(9) 1.505(7) yes . .
C(8) C(10) 1.322(7) yes . .
C(9) C(11) 1.350(6) yes . .
C(10) C(12) 1.493(7) yes . .
C(11) C(12) 1.496(7) yes . .
C(6) H(4) 0.950 no . .

loop_
_geom_contact_atom_site_label_1
_geom_contact_atom_site_label_2
_geom_contact_distance
_geom_contact_publ_flag
_geom_contact_site_symmetry_1
_geom_contact_site_symmetry_2
Cl(1) C(7) 3.565(5) ? . 2_667
Cl(2) Cl(2) 3.433(2) ? . 2_757
Cl(2) Cl(3) 3.472(2) ? . 1_655
Cl(2) O(4) 3.449(4) ? . 2_657
Cl(3) Cl(2) 3.472(2) ? . 1_455
Cl(3) S(1) 3.571(2) ? . .
Cl(3) O(1) 3.237(4) ? . 1_455
Cl(3) O(1) 3.334(4) ? . 2_667
S(1) Cl(3) 3.571(2) ? . .
S(1) S(4) 3.419(2) ? . 2_566
S(1) O(1) 3.483(3) ? . 1_455
S(1) O(2) 3.195(4) ? . 2_567
S(2) S(3) 3.359(2) ? . 2_566
S(2) O(4) 3.563(4) ? . 1_564
S(3) S(2) 3.359(2) ? . 2_566
S(3) O(1) 3.046(4) ? . 1_455
S(3) O(4) 2.937(4) ? . 2_557
S(4) S(1) 3.419(2) ? . 2_566
S(4) O(3) 3.343(5) ? . 1_554
S(4) O(5) 3.518(5) ? . 2_657
O(1) Cl(3) 3.237(4) ? . 1_655
O(1) Cl(3) 3.334(4) ? . 2_667
O(1) S(1) 3.483(3) ? . 1_655
O(1) S(3) 3.046(4) ? . 1_655
O(1) O(4) 3.202(6) ? . 2_657
O(1) C(10) 3.465(7) ? . 2_667
O(2) S(1) 3.195(4) ? . 2_567
O(2) C(1) 3.265(7) ? . 2_567
O(2) C(5) 3.442(6) ? . 2_557
O(3) S(4) 3.343(5) ? . 1_556
O(3) O(3) 3.492(6) ? . 2_658
O(3) C(2) 3.236(6) ? . 1_546
O(3) C(2) 3.366(8) ? . 2_667
O(3) C(6) 3.090(7) ? . 1_556
O(4) Cl(2) 3.449(4) ? . 2_657
O(4) S(2) 3.563(4) ? . 1_546
O(4) S(3) 2.937(4) ? . 2_557
O(4) O(1) 3.202(6) ? . 2_657
O(4) C(5) 3.132(6) ? . 2_557
O(4) C(7) 2.796(7) ? . 2_657
O(4) C(8) 3.121(7) ? . 2_657
O(4) C(9) 3.047(7) ? . 2_657
O(5) S(4) 3.518(5) ? . 2_657
O(5) C(5) 3.438(8) ? . 2_657
O(5) C(6) 3.295(9) ? . 2_657
O(5) C(8) 3.459(8) ? . 2_657
O(5) C(10) 3.451(8) ? . 2_657
C(1) O(2) 3.265(7) ? . 2_567
C(2) O(3) 3.236(6) ? . 1_564
C(2) O(3) 3.366(8) ? . 2_667
C(3) C(4) 3.388(7) ? . 2_566
C(4) C(3) 3.388(7) ? . 2_566
C(5) O(2) 3.442(6) ? . 2_557
C(5) O(4) 3.132(6) ? . 2_557
C(5) O(5) 3.438(8) ? . 2_657
C(6) O(3) 3.090(7) ? . 1_554
C(6) O(5) 3.295(9) ? . 2_657
C(7) Cl(1) 3.565(5) ? . 2_667
C(7) O(4) 2.796(7) ? . 2_657
C(8) O(4) 3.121(7) ? . 2_657
C(8) O(5) 3.459(8) ? . 2_657
C(8) C(8) 3.579(8) ? . 2_667
C(9) O(4) 3.047(7) ? . 2_657
C(10) O(1) 3.465(7) ? . 2_667
C(10) O(5) 3.451(8) ? . 2_657
Cl(2) H(1) 2.802 ? . 2_667
S(1) H(1) 2.284 ? . .
S(1) H(2) 3.476 ? . .
S(2) H(1) 3.532 ? . .
S(2) H(2) 2.276 ? . .
S(3) H(3) 2.259 ? . .
S(4) H(2) 3.482 ? . 2_666
S(4) H(3) 3.515 ? . .
S(5) H(2) 3.354 ? . 1_546
S(5) H(2) 3.575 ? . 2_667
S(5) H(3) 3.388 ? . 2_557
O(2) H(1) 2.771 ? . 2_567
O(2) H(3) 2.518 ? . 2_557
O(2) H(4) 3.393 ? . 1_556
O(3) H(2) 2.520 ? . 1_546
O(3) H(2) 2.649 ? . 2_667
O(3) H(3) 3.156 ? . 2_557
O(3) H(4) 2.429 ? . 1_556
O(4) H(3) 2.658 ? . 2_557
O(5) H(1) 3.382 ? . 2_667
C(1) H(1) 0.955 ? . .
C(1) H(2) 1.979 ? . .
C(1) H(3) 3.278 ? . 1_565
C(1) H(4) 3.113 ? . 1_565
C(2) H(1) 2.060 ? . .
C(2) H(2) 0.897 ? . .
C(2) H(4) 2.920 ? . 1_565
C(3) H(1) 3.426 ? . .
C(3) H(2) 3.391 ? . .
C(4) H(3) 3.402 ? . .
C(5) H(1) 3.184 ? . 1_545
C(5) H(3) 0.938 ? . .
C(5) H(4) 2.926 ? . 2_556
C(6) H(1) 3.372 ? . 1_545
C(6) H(2) 3.297 ? . 1_545
C(6) H(3) 2.043 ? . .
C(6) H(3) 3.219 ? . 2_556
C(6) H(4) 3.181 ? . 2_556
C(9) H(1) 3.351 ? . 2_667
C(12) H(3) 3.541 ? . 2_557
H(1) Cl(2) 2.802 ? . 2_667
H(1) S(1) 2.284 ? . .
H(1) S(2) 3.532 ? . .
H(1) O(2) 2.771 ? . 2_567
H(1) O(5) 3.382 ? . 2_667
H(1) C(1) 0.955 ? . .
H(1) C(2) 2.060 ? . .
H(1) C(3) 3.426 ? . .
H(1) C(5) 3.184 ? . 1_565
H(1) C(6) 3.372 ? . 1_565
H(1) C(9) 3.351 ? . 2_667
H(1) H(2) 2.441 ? . .
H(1) H(3) 2.727 ? . 1_565
H(1) H(4) 3.065 ? . 1_565
H(2) S(1) 3.476 ? . .
H(2) S(2) 2.276 ? . .
H(2) S(4) 3.482 ? . 2_666
H(2) S(5) 3.354 ? . 1_564
H(2) S(5) 3.575 ? . 2_667
H(2) O(3) 2.520 ? . 1_564
H(2) O(3) 2.649 ? . 2_667
H(2) C(1) 1.979 ? . .
H(2) C(2) 0.897 ? . .
H(2) C(3) 3.391 ? . .
H(2) C(6) 3.297 ? . 1_565
H(2) H(1) 2.441 ? . .
H(2) H(4) 2.562 ? . 1_565
H(3) S(3) 2.259 ? . .
H(3) S(4) 3.515 ? . .
H(3) S(5) 3.388 ? . 2_557
H(3) O(2) 2.518 ? . 2_557
H(3) O(3) 3.156 ? . 2_557
H(3) O(4) 2.658 ? . 2_557
H(3) C(1) 3.278 ? . 1_545
H(3) C(4) 3.402 ? . .
H(3) C(5) 0.938 ? . .
H(3) C(6) 2.043 ? . .
H(3) C(6) 3.219 ? . 2_556
H(3) C(12) 3.541 ? . 2_557
H(3) H(1) 2.727 ? . 1_545
H(3) H(4) 2.400 ? . .
H(3) H(4) 2.521 ? . 2_556
H(4) O(2) 3.393 ? . 1_554
H(4) O(3) 2.429 ? . 1_554
H(4) C(1) 3.113 ? . 1_545
H(4) C(2) 2.920 ? . 1_545
H(4) C(5) 2.926 ? . 2_556
H(4) C(6) 3.181 ? . 2_556
H(4) H(1) 3.065 ? . 1_545
H(4) H(2) 2.562 ? . 1_545
H(4) H(3) 2.400 ? . .
H(4) H(3) 2.521 ? . 2_556
H(4) H(4) 2.933 ? . 2_556

loop_
_geom_torsion_atom_site_label_1
_geom_torsion_atom_site_label_2
_geom_torsion_atom_site_label_3
_geom_torsion_atom_site_label_4
_geom_torsion
_geom_torsion_publ_flag
_geom_torsion_site_symmetry_1
_geom_torsion_site_symmetry_2
_geom_torsion_site_symmetry_3
_geom_torsion_site_symmetry_4
C(1) S(1) C(3) S(2) -5.1(3) ? . . . .
C(1) S(1) C(3) C(4) 174.7(4) ? . . . .
C(3) S(1) C(1) C(2) 2.6(5) ? . . . .
C(2) S(2) C(3) S(1) 5.4(3) ? . . . .
C(2) S(2) C(3) C(4) -174.4(5) ? . . . .
C(3) S(2) C(2) C(1) -3.7(5) ? . . . .
C(4) S(3) C(5) C(6) -0.3(5) ? . . . .
C(5) S(3) C(4) S(4) 2.2(3) ? . . . .
C(5) S(3) C(4) C(3) -178.0(4) ? . . . .
C(4) S(4) C(6) C(5) 2.8(5) ? . . . .
C(6) S(4) C(4) S(3) -2.9(3) ? . . . .
C(6) S(4) C(4) C(3) 177.3(5) ? . . . .
O(3) S(5) C(11) C(9) 114.7(5) ? . . . .
O(3) S(5) C(11) C(12) -63.0(5) ? . . . .
O(4) S(5) C(11) C(9) -126.9(5) ? . . . .
O(4) S(5) C(11) C(12) 55.5(4) ? . . . .
O(5) S(5) C(11) C(9) -7.6(6) ? . . . .
O(5) S(5) C(11) C(12) 174.8(4) ? . . . .
S(1) C(1) C(2) S(2) 0.8(7) ? . . . .
S(1) C(3) C(4) S(3) 1.4(7) ? . . . .
S(1) C(3) C(4) S(4) -178.8(3) ? . . . .
S(2) C(3) C(4) S(3) -178.8(3) ? . . . .
S(2) C(3) C(4) S(4) 1.0(7) ? . . . .
S(3) C(5) C(6) S(4) -1.8(7) ? . . . .
O(1) C(7) C(8) Cl(1) 14.9(7) ? . . . .
O(1) C(7) C(8) C(10) -161.9(6) ? . . . .
O(1) C(7) C(9) Cl(2) -19.5(7) ? . . . .
O(1) C(7) C(9) C(11) 158.5(5) ? . . . .
C(8) C(7) C(9) Cl(2) 162.5(4) ? . . . .
C(8) C(7) C(9) C(11) -19.4(8) ? . . . .
C(9) C(7) C(8) Cl(1) -167.2(4) ? . . . .
C(9) C(7) C(8) C(10) 16.0(8) ? . . . .
Cl(1) C(8) C(10) Cl(3) 2.2(8) ? . . . .
Cl(1) C(8) C(10) C(12) -175.7(4) ? . . . .
C(7) C(8) C(10) Cl(3) 178.7(4) ? . . . .
C(7) C(8) C(10) C(12) 0.9(9) ? . . . .
Cl(2) C(9) C(11) S(5) 5.8(8) ? . . . .
Cl(2) C(9) C(11) C(12) -176.6(4) ? . . . .
C(7) C(9) C(11) S(5) -172.0(4) ? . . . .
C(7) C(9) C(11) C(12) 5.5(8) ? . . . .
Cl(3) C(10) C(12) O(2) -12.7(7) ? . . . .
Cl(3) C(10) C(12) C(11) 166.5(4) ? . . . .
C(8) C(10) C(12) O(2) 165.4(5) ? . . . .
C(8) C(10) C(12) C(11) -15.4(8) ? . . . .
S(5) C(11) C(12) O(2) 8.9(7) ? . . . .
S(5) C(11) C(12) C(10) -170.3(4) ? . . . .
C(9) C(11) C(12) O(2) -168.9(5) ? . . . .
C(9) C(11) C(12) C(10) 11.9(8) ? . . . .
